data_4131865
loop_
_publ_author_name
'Yan, Yong'
'O'Connor, Alice E'
'Kanthasamy, Gopikkaa'
'Atkinson, George'
'Allan, David R.'
'Blake, Alexander J.'
'Schr\"oder, Martin'

_publ_section_title
;
 Unusual and Tunable Negative Linear Compressibility in the Metal-Organic
 Framework MFM-133(M) (M = Zr, Hf).
;
_journal_issue 11
_journal_name_full 'Journal of the American Chemical Society'
_journal_page_first 3952
_journal_page_last 3958
_journal_paper_doi 10.1021/jacs.7b11747
_journal_volume 140
_journal_year 2018
_chemical_formula_moiety '0.25(C184 H136 O64 Zr12)'
_chemical_formula_sum 'C46 H34 O16 Zr3'
_chemical_formula_weight 1116.39
_space_group_crystal_system tetragonal
_space_group_IT_number 128
_space_group_name_Hall '-P 4 2n'
_space_group_name_H-M_alt 'P 4/m n c'
_atom_sites_solution_hydrogens geom
_atom_sites_solution_primary direct
_audit_creation_date 2016-09-01
_audit_creation_method
;
Olex2 1.2
(compiled 2016.08.25 svn.r3337 for OlexSys, GUI svn.r5221)
;
_cell_angle_alpha 90
_cell_angle_beta 90
_cell_angle_gamma 90
_cell_formula_units_Z 4
_cell_length_a 19.1734(16)
_cell_length_b 19.1734(16)
_cell_length_c 33.032(6)
_cell_measurement_reflns_used 1455
_cell_measurement_temperature 293.15
_cell_measurement_theta_max 21.5810
_cell_measurement_theta_min 2.0630
_cell_volume 12143(3)
_computing_cell_refinement
;
CrysAlisPro, Agilent Technologies,
Version 1.171.37.34 (release 22-05-2014 CrysAlis171 .NET)
(compiled May 22 2014,16:03:01)
;
_computing_data_collection
;
CrysAlisPro, Agilent Technologies,
Version 1.171.37.34 (release 22-05-2014 CrysAlis171 .NET)
(compiled May 22 2014,16:03:01)
;
_computing_data_reduction
;
CrysAlisPro, Agilent Technologies,
Version 1.171.37.34 (release 22-05-2014 CrysAlis171 .NET)
(compiled May 22 2014,16:03:01)
;
_computing_molecular_graphics 'Olex2 (Dolomanov et al., 2009)'
_computing_publication_material 'Olex2 (Dolomanov et al., 2009)'
_computing_structure_refinement 'ShelXL (Sheldrick, 2015)'
_computing_structure_solution 'ShelXS (Sheldrick, 2008)'
_diffrn_ambient_temperature 293.15
_diffrn_detector Dectris
_diffrn_detector_area_resol_mean 5.81395
_diffrn_detector_type 'Pilatus 300K detector'
_diffrn_measured_fraction_theta_full 0.761
_diffrn_measured_fraction_theta_max 0.761
_diffrn_measurement_details
;
#__ type_ start__ end____ width___ exp.time_
  1 omega -105.00  -74.00   0.2000    0.9970
omega____ theta____ kappa____ phi______ frames
    -       20.0000   70.0000  155.7700 155

#__ type_ start__ end____ width___ exp.time_
  2 omega -105.00  -74.00   0.2000    0.9970
omega____ theta____ kappa____ phi______ frames
    -       20.0000   70.0000  -24.2300 155

#__ type_ start__ end____ width___ exp.time_
  3 omega -106.00  -66.00   0.2000    0.9970
omega____ theta____ kappa____ phi______ frames
    -      -20.0000  -70.0000 -155.7700 200

#__ type_ start__ end____ width___ exp.time_
  4 omega -106.00  -66.00   0.2000    0.9970
omega____ theta____ kappa____ phi______ frames
    -      -20.0000  -70.0000   24.2300 200

#__ type_ start__ end____ width___ exp.time_
  5 omega -150.00  -94.00   0.2000    0.9970
omega____ theta____ kappa____ phi______ frames
    -      -20.0000   70.0000  -24.2319 280

#__ type_ start__ end____ width___ exp.time_
  6 omega -150.00  -94.00   0.2000    0.9970
omega____ theta____ kappa____ phi______ frames
    -      -20.0000   70.0000  155.7681 280

#__ type_ start__ end____ width___ exp.time_
  7 omega  -96.00  -30.00   0.2000    0.9970
omega____ theta____ kappa____ phi______ frames
    -       20.0000  -70.0000   24.2300 330

#__ type_ start__ end____ width___ exp.time_
  8 omega  -96.00  -30.00   0.2000    0.9970
omega____ theta____ kappa____ phi______ frames
    -       20.0000  -70.0000 -155.7700 330
;
_diffrn_measurement_device 'k-geometry diffractometer'
_diffrn_measurement_device_type 'Newport 4-circle kappa geometry diffractometer'
_diffrn_measurement_method 'oscillation method'
_diffrn_orient_matrix_UB_11 0.0023404000
_diffrn_orient_matrix_UB_12 0.0321989000
_diffrn_orient_matrix_UB_13 0.0091325000
_diffrn_orient_matrix_UB_21 -0.0169731000
_diffrn_orient_matrix_UB_22 -0.0129029000
_diffrn_orient_matrix_UB_23 0.0167964000
_diffrn_orient_matrix_UB_31 0.0315928000
_diffrn_orient_matrix_UB_32 -0.0092823000
_diffrn_orient_matrix_UB_33 0.0083479000
_diffrn_radiation_collimation '0.5 mm pinhole'
_diffrn_radiation_monochromator 'Si 111 double-crystal monochromator'
_diffrn_radiation_probe x-ray
_diffrn_radiation_wavelength 0.6889
_diffrn_reflns_av_R_equivalents 0.5126
_diffrn_reflns_av_unetI/netI 0.4567
_diffrn_reflns_Laue_measured_fraction_full 0.761
_diffrn_reflns_Laue_measured_fraction_max 0.761
_diffrn_reflns_limit_h_max 21
_diffrn_reflns_limit_h_min -21
_diffrn_reflns_limit_k_max 13
_diffrn_reflns_limit_k_min -13
_diffrn_reflns_limit_l_max 35
_diffrn_reflns_limit_l_min -35
_diffrn_reflns_number 25151
_diffrn_reflns_point_group_measured_fraction_full 0.761
_diffrn_reflns_point_group_measured_fraction_max 0.761
_diffrn_reflns_theta_full 22.734
_diffrn_reflns_theta_max 22.734
_diffrn_reflns_theta_min 1.884
_diffrn_source 'Synchrotron U21 undulator'
_diffrn_source_type 'Synchrotron Diamond Light Source'
_exptl_absorpt_coefficient_mu 0.258
_exptl_absorpt_correction_T_max 0.4269
_exptl_absorpt_correction_T_min 0.3127
_exptl_absorpt_correction_type multi-scan
_exptl_absorpt_process_details
;
SADABS-2014/5 (Bruker,2014/5) was used for absorption correction. 
wR2(int) was 0.1374 before and 0.1171 after correction. 
The Ratio of minimum to maximum transmission is 0.7325.
The \l/2 correction factor is Not present.
;
_exptl_crystal_colour 'clear colourless'
_exptl_crystal_colour_lustre clear
_exptl_crystal_colour_primary colourless
_exptl_crystal_density_diffrn 0.611
_exptl_crystal_description octahedral
_exptl_crystal_F_000 2232
_exptl_crystal_size_max 0.046
_exptl_crystal_size_mid 0.046
_exptl_crystal_size_min 0.033
_refine_diff_density_max 0.582
_refine_diff_density_min -0.834
_refine_diff_density_rms 0.111
_refine_ls_extinction_method none
_refine_ls_goodness_of_fit_ref 1.135
_refine_ls_hydrogen_treatment constr
_refine_ls_matrix_type full
_refine_ls_number_parameters 75
_refine_ls_number_reflns 3502
_refine_ls_number_restraints 66
_refine_ls_restrained_S_all 1.141
_refine_ls_R_factor_all 0.2984
_refine_ls_R_factor_gt 0.1407
_refine_ls_shift/su_max 0.000
_refine_ls_shift/su_mean 0.000
_refine_ls_structure_factor_coef Fsqd
_refine_ls_weighting_details 'w=1/[\s^2^(Fo^2^)+(0.2000P)^2^] where P=(Fo^2^+2Fc^2^)/3'
_refine_ls_weighting_scheme calc
_refine_ls_wR_factor_gt 0.3593
_refine_ls_wR_factor_ref 0.4563
_reflns_Friedel_coverage 0.000
_reflns_number_gt 976
_reflns_number_total 3502
_reflns_threshold_expression 'I > 2\s(I)'
_cod_data_source_file ZrMOF_All.cif
_cod_data_source_block 27.6kbar
_cod_database_code 4131865
_chemical_oxdiff_formula 'C46 H42 O16 Zr3'
_shelx_space_group_comment
;
The symmetry employed for this shelxl refinement is uniquely defined
by the following loop, which should always be used as a source of
symmetry information in preference to the above space-group names.
They are only intended as comments.
;
_reflns_odcompleteness_completeness 75.11
_reflns_odcompleteness_iscentric 1
_reflns_odcompleteness_theta 22.85
_olex2_refinement_description
;
1. Fixed Uiso
 At 1.2 times of:
  All C(H) groups
 At 1.5 times of:
  All C(H,H,H) groups
2. Restrained distances
 C3-C2 = C4-C3
 1.39 with sigma of 0.01
 C8-C5 = C2-C1 = C9-C10 = C13-C11
 1.5 with sigma of 0.01
 C7-C2 = C6-C5 = C5-C4
 1.39 with sigma of 0.01
 C12-C11 = C8-C11 = C9-C8
 1.39 with sigma of 0.02
 C2-C7
 1.39 with sigma of 0.01
 C6-C5
 1.39 with sigma of 0.01
 C4-C3
 1.39 with sigma of 0.01
 C6-C7
 1.39 with sigma of 0.01
 C8-C5
 1.5 with sigma of 0.01
 C13-C11
 1.5 with sigma of 0.01
 C9-C8 \\sim C8-C11 \\sim C12-C11
 with sigma of 0.02
3. Restrained planarity
 C1_$1, C2_$1, C3_$1, C4_$1, C5_$1, C6_$1, C7_$1, C8_$1, C11, C13
 with sigma of 0.1
 C1, C2, C7, C6, C5, C4, C3, C8, C11_$1, C13_$1
 with sigma of 0.1
 C1_$2, C2_$2, C7_$2, C3_$2, C6_$2, C4_$2, C5_$2, C8_$2, C11_$3, C13_$3
 with sigma of 0.1
 C1_$3, C2_$3, C3_$3, C4_$3, C5_$3, C6_$3, C7_$3, C8_$3, C11_$2, C13_$2
 with sigma of 0.1
 C10, C9, C12, C12_$3, C9_$3, C10_$3
 with sigma of 0.1
4. Uiso/Uaniso restraints and constraints
All non-hydrogen atoms have similar U: within 2A with sigma of 0.02 and sigma
for terminal atoms of 0.04
5. Others
 Fixed Sof: H10A(0.5) H10B(0.5) H10C(0.5)
6.a Me refined with riding coordinates:
 C10(H10A,H10B,H10C)
6.b Aromatic/amide H refined with riding coordinates:
 C3(H3), C4(H4), C7(H7), C6(H6)
6.c Idealised Me refined as rotating group:
 C13(H13A,H13B,H13C)
;
_shelx_shelxl_version_number 2014/7
_olex2_submission_special_instructions 'No special instructions were received'

loop_
_space_group_symop_operation_xyz
'x, y, z'
'-x, -y, z'
'-y, x, z'
'y, -x, z'
'-x+1/2, y+1/2, -z+1/2'
'x+1/2, -y+1/2, -z+1/2'
'y+1/2, x+1/2, -z+1/2'
'-y+1/2, -x+1/2, -z+1/2'
'-x, -y, -z'
'x, y, -z'
'y, -x, -z'
'-y, x, -z'
'x-1/2, -y-1/2, z-1/2'
'-x-1/2, y-1/2, z-1/2'
'-y-1/2, -x-1/2, z-1/2'
'y-1/2, x-1/2, z-1/2'

loop_
_atom_site_label
_atom_site_type_symbol
_atom_site_fract_x
_atom_site_fract_y
_atom_site_fract_z
_atom_site_U_iso_or_equiv
_atom_site_adp_type
_atom_site_occupancy
_atom_site_site_symmetry_order
_atom_site_calc_flag
_atom_site_refinement_flags_posn
_atom_site_refinement_flags_adp
_atom_site_refinement_flags_occupancy
_atom_site_disorder_assembly
_atom_site_disorder_group
Zr1 Zr 0.12316(14) 0.04336(16) 0.0000 0.0613(14) Uani 1 2 d S TU P . .
Zr2 Zr 0.0000 0.0000 0.07382(11) 0.0514(16) Uani 1 4 d S TU P . .
O5 O -0.0286(6) 0.0925(6) 0.1096(3) 0.111(4) Uiso 1 1 d . U . . .
O2 O 0.1723(6) 0.0620(5) -0.0608(4) 0.126(4) Uiso 1 1 d . U . . .
O4 O 0.0400(6) 0.0825(5) 0.0361(3) 0.128(4) Uiso 1 1 d . U . . .
O3 O 0.1682(10) 0.1489(10) 0.0000 0.173(8) Uiso 1 2 d S TU P . .
O1 O 0.2262(9) -0.0223(10) 0.0000 0.167(8) Uiso 1 2 d S TU P . .
C11 C -0.0247(9) 0.4152(8) 0.2226(5) 0.145(7) Uiso 1 1 d D U . . .
C3 C -0.0428(8) 0.1978(12) 0.1711(8) 0.210(9) Uiso 1 1 d D U . . .
H3 H -0.0247 0.1532 0.1749 0.252 Uiso 1 1 calc R . . . .
C12 C -0.0285(7) 0.4715(7) 0.2500 0.128(9) Uiso 1 2 d DS TU P . .
C1 C -0.0574(7) 0.1522(13) 0.1013(7) 0.163(8) Uiso 1 1 d D U . . .
C4 C -0.0442(10) 0.2388(14) 0.2059(7) 0.213(9) Uiso 1 1 d D U . . .
H4 H -0.0306 0.2264 0.2319 0.256 Uiso 1 1 calc R . . . .
C8 C -0.0770(8) 0.3640(11) 0.2219(6) 0.160(7) Uiso 1 1 d D U . . .
C13 C 0.0360(8) 0.4113(9) 0.1933(5) 0.159(8) Uiso 1 1 d D U . . .
H13A H 0.0604 0.4550 0.1931 0.238 Uiso 1 1 calc GR . . . .
H13B H 0.0189 0.4015 0.1665 0.238 Uiso 1 1 calc GR . . . .
H13C H 0.0672 0.3748 0.2015 0.238 Uiso 1 1 calc GR . . . .
C2 C -0.0640(7) 0.2120(13) 0.1310(8) 0.204(8) Uiso 1 1 d D U . . .
C5 C -0.0708(10) 0.3034(12) 0.1927(8) 0.218(9) Uiso 1 1 d D U . . .
C7 C -0.0910(10) 0.2745(15) 0.1157(8) 0.263(11) Uiso 1 1 d D U . . .
H7 H -0.1043 0.2871 0.0896 0.316 Uiso 1 1 calc R . . . .
C9 C -0.1324(10) 0.3676(10) 0.2500 0.165(10) Uiso 1 2 d DS TU P . .
C6 C -0.0916(10) 0.3124(14) 0.1523(9) 0.268(11) Uiso 1 1 d D U . . .
H6 H -0.1117 0.3561 0.1486 0.321 Uiso 1 1 calc R . . . .
C10 C -0.1877(10) 0.3123(10) 0.2500 0.203(13) Uiso 1 2 d DS TU P . .
H10A H -0.1777 0.2787 0.2292 0.304 Uiso 0.5 1 calc R . . A -1
H10B H -0.1885 0.2895 0.2759 0.304 Uiso 0.5 1 calc R . . A -1
H10C H -0.2323 0.3333 0.2449 0.304 Uiso 0.5 1 calc R . . A -1

loop_
_atom_site_aniso_label
_atom_site_aniso_U_11
_atom_site_aniso_U_22
_atom_site_aniso_U_33
_atom_site_aniso_U_23
_atom_site_aniso_U_13
_atom_site_aniso_U_12
Zr1 0.054(2) 0.089(3) 0.041(3) 0.000 0.000 -0.003(2)
Zr2 0.063(2) 0.063(2) 0.027(3) 0.000 0.000 0.000

loop_
_atom_type_symbol
_atom_type_description
_atom_type_scat_dispersion_real
_atom_type_scat_dispersion_imag
_atom_type_scat_source
C C 0.0030 0.0010 'International Tables Vol C Tables 4.2.6.8 and 6.1.1.4'
H H 0.0000 0.0000 'International Tables Vol C Tables 4.2.6.8 and 6.1.1.4'
O O 0.0110 0.0060 'International Tables Vol C Tables 4.2.6.8 and 6.1.1.4'
Zr Zr -11.6050 0.5510 'International Tables Vol C Tables 4.2.6.8 and 6.1.1.4'

loop_
_geom_angle_atom_site_label_1
_geom_angle_atom_site_label_2
_geom_angle_atom_site_label_3
_geom_angle
_geom_angle_site_symmetry_1
_geom_angle_site_symmetry_3
Zr1 Zr1 Zr1 90.0 3 11
Zr2 Zr1 Zr1 59.57(3) 9 3
Zr2 Zr1 Zr1 59.57(3) 9 11
Zr2 Zr1 Zr1 59.57(3) . 11
Zr2 Zr1 Zr1 59.57(3) . 3
Zr2 Zr1 Zr2 88.49(11) . 9
O2 Zr1 Zr1 108.0(3) 10 3
O2 Zr1 Zr1 108.0(3) . 3
O2 Zr1 Zr1 108.9(3) 10 11
O2 Zr1 Zr1 108.9(3) . 11
O2 Zr1 Zr2 72.4(3) . 9
O2 Zr1 Zr2 72.4(3) 10 .
O2 Zr1 Zr2 160.9(3) 10 9
O2 Zr1 Zr2 160.9(3) . .
O2 Zr1 O2 126.7(6) 10 .
O2 Zr1 O1 74.4(3) 10 .
O2 Zr1 O1 74.4(3) . .
O4 Zr1 Zr1 34.1(3) . 3
O4 Zr1 Zr1 33.9(3) 11 11
O4 Zr1 Zr1 89.7(3) 4 3
O4 Zr1 Zr1 89.7(3) 10 11
O4 Zr1 Zr1 34.1(3) 10 3
O4 Zr1 Zr1 89.7(3) 11 3
O4 Zr1 Zr1 33.9(3) 4 11
O4 Zr1 Zr1 89.7(3) . 11
O4 Zr1 Zr2 35.6(3) 10 9
O4 Zr1 Zr2 88.2(3) 10 .
O4 Zr1 Zr2 88.2(3) . 9
O4 Zr1 Zr2 35.6(3) . .
O4 Zr1 Zr2 88.0(3) 4 9
O4 Zr1 Zr2 88.0(3) 11 .
O4 Zr1 Zr2 35.7(3) 11 9
O4 Zr1 Zr2 35.7(3) 4 .
O4 Zr1 O2 75.9(4) . 10
O4 Zr1 O2 140.3(4) 11 10
O4 Zr1 O2 76.9(4) 11 .
O4 Zr1 O2 139.4(4) . .
O4 Zr1 O2 76.9(4) 4 10
O4 Zr1 O2 139.4(4) 10 10
O4 Zr1 O2 75.9(4) 10 .
O4 Zr1 O2 140.3(4) 4 .
O4 Zr1 O4 107.7(6) . 11
O4 Zr1 O4 71.2(5) . 4
O4 Zr1 O4 71.2(5) 10 11
O4 Zr1 O4 67.7(6) 11 4
O4 Zr1 O4 107.7(6) 10 4
O4 Zr1 O4 68.2(6) . 10
O4 Zr1 O3 146.0(3) 4 .
O4 Zr1 O3 146.0(3) 11 .
O4 Zr1 O3 88.3(5) . .
O4 Zr1 O3 88.3(5) 10 .
O4 Zr1 O1 145.2(3) 10 .
O4 Zr1 O1 84.6(4) 4 .
O4 Zr1 O1 145.2(3) . .
O4 Zr1 O1 84.6(4) 11 .
O3 Zr1 Zr1 177.5(5) . 11
O3 Zr1 Zr1 87.5(5) . 3
O3 Zr1 Zr2 119.0(3) . .
O3 Zr1 Zr2 119.0(3) . 9
O3 Zr1 O2 71.9(3) . .
O3 Zr1 O2 71.9(3) . 10
O3 Zr1 O1 99.4(6) . .
O1 Zr1 Zr1 173.1(5) . 3
O1 Zr1 Zr1 83.1(5) . 11
O1 Zr1 Zr2 116.2(3) . .
O1 Zr1 Zr2 116.2(3) . 9
Zr1 Zr2 Zr1 60.87(6) 9 11
Zr1 Zr2 Zr1 91.51(11) . 9
Zr1 Zr2 Zr1 60.87(6) . 3
Zr1 Zr2 Zr1 60.87(6) 9 3
Zr1 Zr2 Zr1 60.87(6) . 11
Zr1 Zr2 Zr1 91.51(11) 11 3
O5 Zr2 Zr1 76.7(3) 3 9
O5 Zr2 Zr1 76.7(3) . 3
O5 Zr2 Zr1 76.7(3) 2 11
O5 Zr2 Zr1 113.4(3) . 9
O5 Zr2 Zr1 113.4(3) 3 11
O5 Zr2 Zr1 168.1(3) 2 3
O5 Zr2 Zr1 113.4(3) 2 .
O5 Zr2 Zr1 110.6(3) 2 9
O5 Zr2 Zr1 110.6(3) 4 11
O5 Zr2 Zr1 113.4(3) 4 3
O5 Zr2 Zr1 168.1(3) 4 9
O5 Zr2 Zr1 76.7(3) 4 .
O5 Zr2 Zr1 168.1(3) . 11
O5 Zr2 Zr1 110.6(3) . .
O5 Zr2 Zr1 168.1(3) 3 .
O5 Zr2 Zr1 110.6(3) 3 3
O5 Zr2 O5 73.2(3) . 4
O5 Zr2 O5 73.2(3) 4 2
O5 Zr2 O5 73.2(3) 3 2
O5 Zr2 O5 115.1(6) 4 3
O5 Zr2 O5 115.1(6) . 2
O5 Zr2 O5 73.2(3) . 3
O4 Zr2 Zr1 90.7(3) . 9
O4 Zr2 Zr1 35.1(3) 3 3
O4 Zr2 Zr1 35.1(3) 2 9
O4 Zr2 Zr1 90.5(3) 2 3
O4 Zr2 Zr1 35.5(3) . 3
O4 Zr2 Zr1 90.5(3) 4 9
O4 Zr2 Zr1 90.7(3) 2 .
O4 Zr2 Zr1 90.5(3) 3 .
O4 Zr2 Zr1 35.1(3) . .
O4 Zr2 Zr1 90.7(3) 4 3
O4 Zr2 Zr1 90.5(3) . 11
O4 Zr2 Zr1 35.5(3) 2 11
O4 Zr2 Zr1 90.7(3) 3 11
O4 Zr2 Zr1 35.5(3) 3 9
O4 Zr2 Zr1 35.5(3) 4 .
O4 Zr2 Zr1 35.1(3) 4 11
O4 Zr2 O5 144.4(4) 4 3
O4 Zr2 O5 80.8(4) . 4
O4 Zr2 O5 80.8(4) 3 .
O4 Zr2 O5 78.9(4) 2 2
O4 Zr2 O5 144.4(4) 2 .
O4 Zr2 O5 141.3(4) 2 4
O4 Zr2 O5 144.4(4) . 2
O4 Zr2 O5 141.3(4) . 3
O4 Zr2 O5 78.9(4) . .
O4 Zr2 O5 80.8(4) 4 2
O4 Zr2 O5 80.8(4) 2 3
O4 Zr2 O5 78.9(4) 3 3
O4 Zr2 O5 141.3(4) 4 .
O4 Zr2 O5 78.9(4) 4 4
O4 Zr2 O5 141.3(4) 3 2
O4 Zr2 O5 144.4(4) 3 4
O4 Zr2 O4 70.5(3) 2 3
O4 Zr2 O4 70.5(3) 4 .
O4 Zr2 O4 70.5(3) 2 4
O4 Zr2 O4 70.5(3) 3 .
O4 Zr2 O4 109.4(6) 2 .
O4 Zr2 O4 109.4(6) 3 4
C1 O5 Zr2 134.6(13) . .
C1 O2 Zr1 136.9(13) 11 .
Zr1 O4 Zr1 112.0(5) . 3
Zr1 O4 Zr2 108.9(5) 3 .
Zr1 O4 Zr2 109.4(4) . .
C12 C11 C13 119.1(13) . .
C8 C11 C12 120.6(17) . .
C8 C11 C13 120.3(12) . .
C4 C3 H3 114.4 . .
C4 C3 C2 131(2) . .
C2 C3 H3 114.4 . .
C11 C12 C11 119.3(19) . 7_455
C11 C12 C12 120.3(10) . 2_565
C11 C12 C12 120.3(10) 7_455 2_565
O5 C1 O2 118.2(19) . 12
O5 C1 C2 124(2) . .
O2 C1 C2 114(2) 12 .
C3 C4 H4 127.8 . .
C3 C4 C5 104(2) . .
C5 C4 H4 127.8 . .
C11 C8 C5 119.3(14) . .
C11 C8 C9 120(2) . .
C9 C8 C5 121.0(16) . .
C11 C13 H13A 109.5 . .
C11 C13 H13B 109.5 . .
C11 C13 H13C 109.5 . .
H13A C13 H13B 109.5 . .
H13A C13 H13C 109.5 . .
H13B C13 H13C 109.5 . .
C3 C2 C1 116(2) . .
C7 C2 C3 128(3) . .
C7 C2 C1 116(3) . .
C4 C5 C8 120(3) . .
C6 C5 C4 120(2) . .
C6 C5 C8 119(2) . .
C2 C7 H7 131.1 . .
C2 C7 C6 98(2) . .
C6 C7 H7 131.1 . .
C8 C9 C8 120(3) 7_455 .
C8 C9 C10 119.8(14) . .
C8 C9 C10 119.8(14) 7_455 .
C5 C6 C7 138(3) . .
C5 C6 H6 110.8 . .
C7 C6 H6 110.8 . .
C9 C10 H10A 109.5 . .
C9 C10 H10B 109.5 . .
C9 C10 H10C 109.5 . .
H10A C10 H10B 109.5 . .
H10A C10 H10C 109.5 . .
H10B C10 H10C 109.5 . .

loop_
_geom_bond_atom_site_label_1
_geom_bond_atom_site_label_2
_geom_bond_distance
_geom_bond_site_symmetry_2
Zr1 Zr1 3.540(4) 11
Zr1 Zr1 3.540(4) 3
Zr1 Zr2 3.495(3) .
Zr1 Zr2 3.495(3) 9
Zr1 O2 2.248(12) .
Zr1 O2 2.248(12) 10
Zr1 O4 2.128(11) 10
Zr1 O4 2.128(11) .
Zr1 O4 2.142(11) 11
Zr1 O4 2.142(11) 4
Zr1 O3 2.200(19) .
Zr1 O1 2.343(17) .
Zr2 Zr1 3.495(3) 9
Zr2 Zr1 3.495(3) 11
Zr2 Zr1 3.495(3) 3
Zr2 O5 2.200(11) 2
Zr2 O5 2.200(11) 4
Zr2 O5 2.200(11) 3
Zr2 O5 2.200(11) .
Zr2 O4 2.155(10) 4
Zr2 O4 2.155(10) 3
Zr2 O4 2.155(10) .
Zr2 O4 2.155(10) 2
O5 C1 1.30(2) .
O2 C1 1.39(2) 11
O4 Zr1 2.142(11) 3
C11 C12 1.412(11) .
C11 C8 1.403(11) .
C11 C13 1.516(7) .
C3 H3 0.9300 .
C3 C4 1.394(7) .
C3 C2 1.411(10) .
C12 C11 1.412(11) 7_455
C12 C12 1.55(4) 2_565
C1 O2 1.39(2) 12
C1 C2 1.515(10) .
C4 H4 0.9300 .
C4 C5 1.408(10) .
C8 C5 1.515(7) .
C8 C9 1.412(11) .
C13 H13A 0.9600 .
C13 H13B 0.9600 .
C13 H13C 0.9600 .
C2 C7 1.399(7) .
C5 C6 1.404(7) .
C7 H7 0.9300 .
C7 C6 1.411(10) .
C9 C8 1.412(11) 7_455
C9 C10 1.499(10) .
C6 H6 0.9300 .
C10 H10A 0.9600 .
C10 H10B 0.9600 .
C10 H10C 0.9600 .

loop_
_geom_torsion_atom_site_label_1
_geom_torsion_atom_site_label_2
_geom_torsion_atom_site_label_3
_geom_torsion_atom_site_label_4
_geom_torsion
_geom_torsion_site_symmetry_1
_geom_torsion_site_symmetry_4
Zr2 O5 C1 O2 -14(2) . 12
Zr2 O5 C1 C2 -172.3(6) . .
O5 C1 C2 C3 -6.1(11) . .
O5 C1 C2 C7 174.5(13) . .
O2 C1 C2 C3 -164.8(12) 12 .
O2 C1 C2 C7 15.7(11) 12 .
C11 C8 C5 C4 98(2) . .
C11 C8 C5 C6 -82(3) . .
C11 C8 C9 C8 1.2(13) . 7_455
C11 C8 C9 C10 -178.8(13) . .
C3 C4 C5 C8 -177.1(14) . .
C3 C4 C5 C6 3(2) . .
C3 C2 C7 C6 -2.3(15) . .
C12 C11 C8 C5 -178.7(18) . .
C12 C11 C8 C9 -2(3) . .
C1 C2 C7 C6 177.0(9) . .
C4 C3 C2 C1 -177.2(13) . .
C4 C3 C2 C7 2(2) . .
C4 C5 C6 C7 -5(4) . .
C8 C11 C12 C11 1.2(13) . 7_455
C8 C11 C12 C12 -178.8(13) . 2_565
C8 C5 C6 C7 175(2) . .
C13 C11 C12 C11 -180(2) . 7_455
C13 C11 C12 C12 0(2) . 2_565
C13 C11 C8 C5 2(3) . .
C13 C11 C8 C9 178.6(15) . .
C2 C3 C4 C5 -2(2) . .
C2 C7 C6 C5 4(3) . .
C5 C8 C9 C8 177(2) . 7_455
C5 C8 C9 C10 -3(2) . .
C9 C8 C5 C4 -78(2) . .
C9 C8 C5 C6 102(2) . .
